data_7230178
loop_
_publ_author_name
'Zhang, Xiu-Mei'
'Liu, Feng'
'Gao, Wei'
'Huang, Hong'
'Liu, Jie-Ping'

_publ_section_title
;
 Six novel coordination polymers based on the
 5-(1H-tetrazol-5-yl)isophthalic acid ligand: structures, luminescence,
 and magnetic properties
;
_journal_issue 14
_journal_name_full CrystEngComm
_journal_page_first 1985
_journal_paper_doi 10.1039/C8CE00030A
_journal_volume 20
_journal_year 2018
_chemical_formula_sum 'C26 H40 Cu4 N10 O19'
_chemical_formula_weight 1050.88
_space_group_crystal_system monoclinic
_space_group_IT_number 14
_space_group_name_Hall '-P 2ybc'
_space_group_name_H-M_alt 'P 1 21/c 1'
_symmetry_space_group_name_Hall '-P 2ybc'
_symmetry_space_group_name_H-M 'P 1 21/c 1'
_atom_sites_solution_hydrogens mixed
_audit_creation_method SHELXL-2014/7
_audit_update_record
;
2017-12-22 deposited with the CCDC.
2018-02-22 downloaded from the CCDC.
;
_cell_angle_alpha 90
_cell_angle_beta 124.762(9)
_cell_angle_gamma 90
_cell_formula_units_Z 2
_cell_length_a 11.1999(18)
_cell_length_b 17.297(3)
_cell_length_c 14.0431(19)
_cell_measurement_reflns_used 7757
_cell_measurement_temperature 293(2)
_cell_measurement_theta_max 27.29
_cell_measurement_theta_min 2.91
_cell_volume 2235.0(7)
_computing_cell_refinement 'Bruker SMART'
_computing_data_collection 'Bruker SMART'
_computing_data_reduction 'Bruker SAINT'
_computing_molecular_graphics 'Bruker SHELXTL'
_computing_publication_material 'Bruker SHELXTL'
_computing_structure_refinement 'SHELXL-2014/7 (Sheldrick, 2014)'
_computing_structure_solution 'Bruker SHELXTL'
_diffrn_ambient_temperature 293(2)
_diffrn_measured_fraction_theta_full 0.999
_diffrn_measured_fraction_theta_max 0.999
_diffrn_measurement_device_type 'CCD area detector'
_diffrn_measurement_method 'phi and omega scans'
_diffrn_radiation_type MoK\a
_diffrn_radiation_wavelength 0.71073
_diffrn_reflns_av_R_equivalents 0.1039
_diffrn_reflns_av_unetI/netI 0.0519
_diffrn_reflns_Laue_measured_fraction_full 0.999
_diffrn_reflns_Laue_measured_fraction_max 0.999
_diffrn_reflns_limit_h_max 12
_diffrn_reflns_limit_h_min -13
_diffrn_reflns_limit_k_max 20
_diffrn_reflns_limit_k_min -20
_diffrn_reflns_limit_l_max 16
_diffrn_reflns_limit_l_min -16
_diffrn_reflns_number 34181
_diffrn_reflns_point_group_measured_fraction_full 0.999
_diffrn_reflns_point_group_measured_fraction_max 0.999
_diffrn_reflns_theta_full 25.008
_diffrn_reflns_theta_max 25.008
_diffrn_reflns_theta_min 2.908
_diffrn_source 'fine-focus sealed tube'
_exptl_absorpt_coefficient_mu 1.956
_exptl_absorpt_correction_type none
_exptl_crystal_colour blue
_exptl_crystal_density_diffrn 1.562
_exptl_crystal_density_method 'not measured'
_exptl_crystal_description block
_exptl_crystal_F_000 1068
_exptl_crystal_size_max 0.100
_exptl_crystal_size_mid 0.100
_exptl_crystal_size_min 0.080
_refine_diff_density_max 0.864
_refine_diff_density_min -0.548
_refine_diff_density_rms 0.112
_refine_ls_extinction_method none
_refine_ls_goodness_of_fit_ref 1.092
_refine_ls_hydrogen_treatment mixed
_refine_ls_matrix_type full
_refine_ls_number_parameters 322
_refine_ls_number_reflns 3937
_refine_ls_number_restraints 37
_refine_ls_restrained_S_all 1.100
_refine_ls_R_factor_all 0.0747
_refine_ls_R_factor_gt 0.0482
_refine_ls_shift/su_max 0.000
_refine_ls_shift/su_mean 0.000
_refine_ls_structure_factor_coef Fsqd
_refine_ls_weighting_details 'w=1/[\s^2^(Fo^2^)+(0.0427P)^2^+9.2245P] where P=(Fo^2^+2Fc^2^)/3'
_refine_ls_weighting_scheme calc
_refine_ls_wR_factor_gt 0.1110
_refine_ls_wR_factor_ref 0.1217
_reflns_Friedel_coverage 0.000
_reflns_number_gt 2945
_reflns_number_total 3937
_reflns_threshold_expression 'I > 2\s(I)'
_cod_data_source_file c8ce00030a2.cif
_cod_data_source_block 4
_cod_depositor_comments 'Adding full bibliography for 7230178--7230183.cif.'
_cod_original_cell_volume 2235.0(6)
_cod_database_code 7230178
_shelx_shelxl_version_number 2014/7
_shelx_space_group_comment
;
The symmetry employed for this shelxl refinement is uniquely defined
by the following loop, which should always be used as a source of
symmetry information in preference to the above space-group names.
They are only intended as comments.
;
_shelx_estimated_absorpt_t_min 0.828
_shelx_estimated_absorpt_t_max 0.859

loop_
_space_group_symop_operation_xyz
'x, y, z'
'-x, y+1/2, -z+1/2'
'-x, -y, -z'
'x, -y-1/2, z-1/2'

loop_
_atom_site_label
_atom_site_type_symbol
_atom_site_fract_x
_atom_site_fract_y
_atom_site_fract_z
_atom_site_U_iso_or_equiv
_atom_site_adp_type
_atom_site_occupancy
_atom_site_site_symmetry_order
_atom_site_calc_flag
_atom_site_refinement_flags_posn
_atom_site_refinement_flags_adp
_atom_site_refinement_flags_occupancy
Cu1 Cu 0.89661(7) 0.64854(4) 0.50700(5) 0.02013(19) Uani 1 1 d . . .
Cu2 Cu 1.14058(7) 0.51842(3) 0.61392(5) 0.01841(18) Uani 1 1 d . . .
O1 O 0.9226(4) 0.5377(2) 0.5274(3) 0.0171(9) Uani 1 1 d . . .
H1 H 0.889(7) 0.526(4) 0.549(6) 0.026 Uiso 1 1 d . U .
O2 O 0.8641(5) 0.7593(2) 0.4837(4) 0.0449(12) Uani 1 1 d . . .
O3 O 0.2472(4) 0.8910(2) 0.0897(3) 0.0334(10) Uani 1 1 d . . .
O4 O 0.0304(4) 0.8573(2) -0.0649(3) 0.0300(9) Uani 1 1 d . . .
O5 O 0.0356(4) 0.6698(2) -0.3288(3) 0.0356(11) Uani 1 1 d . . .
O6 O 0.1837(4) 0.5674(2) -0.2471(3) 0.0273(9) Uani 1 1 d . . .
O7 O 0.4106(13) 0.5798(9) 0.3858(13) 0.100(5) Uani 0.5 1 d D . P
O8 O 0.220(3) 0.6533(16) 0.205(2) 0.061(8) Uani 0.25 1 d . U P
O8' O 0.163(3) 0.6402(15) 0.162(2) 0.063(8) Uani 0.25 1 d . U P
O9 O 0.253(3) 0.5955(12) 0.288(3) 0.053(6) Uani 0.25 1 d . . P
O9' O 0.164(3) 0.5828(14) 0.2394(19) 0.040(6) Uani 0.25 1 d . U P
O10 O 0.9989(14) 0.9405(8) 0.6902(11) 0.084(4) Uani 0.5 1 d . . P
O11 O 0.2175(9) 0.4977(4) 0.3711(7) 0.102(2) Uani 1 1 d . . .
O12 O 0.1560(19) 0.5530(13) 0.2799(19) 0.045(5) Uani 0.25 1 d D U P
O12' O 0.271(3) 0.5517(14) 0.3400(19) 0.054(5) Uani 0.25 1 d . U P
N1 N 0.6159(5) 0.6792(3) 0.2790(4) 0.0260(11) Uani 1 1 d . . .
N2 N 0.7208(5) 0.6298(2) 0.3491(4) 0.0228(10) Uani 1 1 d . . .
N3 N 0.7082(5) 0.5662(2) 0.2928(3) 0.0204(10) Uani 1 1 d . . .
N4 N 0.5943(5) 0.5719(2) 0.1832(4) 0.0232(11) Uani 1 1 d . . .
N5 N 0.7153(10) 0.8597(4) 0.3948(8) 0.103(3) Uani 1 1 d . . .
C1 C 0.5389(5) 0.6419(3) 0.1777(4) 0.0198(11) Uani 1 1 d . . .
C2 C 0.4087(5) 0.6753(3) 0.0742(4) 0.0203(12) Uani 1 1 d . . .
C3 C 0.3566(6) 0.7454(3) 0.0846(4) 0.0227(12) Uani 1 1 d . . .
H3B H 0.4085 0.7718 0.1548 0.027 Uiso 1 1 calc R U .
C4 C 0.2282(6) 0.7765(3) -0.0085(4) 0.0211(12) Uani 1 1 d . . .
C5 C 0.1563(6) 0.7382(3) -0.1144(4) 0.0245(13) Uani 1 1 d . . .
H5A H 0.0704 0.7587 -0.1775 0.029 Uiso 1 1 calc R U .
C6 C 0.2106(6) 0.6702(3) -0.1273(4) 0.0214(12) Uani 1 1 d . . .
C7 C 0.3360(6) 0.6375(3) -0.0318(4) 0.0219(12) Uani 1 1 d . . .
H7A H 0.3707 0.5906 -0.0392 0.026 Uiso 1 1 calc R U .
C8 C 0.1638(6) 0.8478(3) 0.0058(4) 0.0225(12) Uani 1 1 d . . .
C9 C 0.1370(6) 0.6319(3) -0.2445(4) 0.0241(13) Uani 1 1 d . . .
C10 C 0.7668(11) 0.7993(5) 0.4625(9) 0.086(3) Uani 1 1 d . . .
C11 C 0.6897(15) 0.7813(8) 0.5233(13) 0.135(5) Uani 1 1 d . . .
H11B H 0.6406 0.7325 0.4963 0.202 Uiso 1 1 calc R U .
H11C H 0.6204 0.8212 0.5055 0.202 Uiso 1 1 calc R U .
H11D H 0.7606 0.7790 0.6056 0.202 Uiso 1 1 calc R U .
C12 C 0.789(2) 0.8670(13) 0.3251(15) 0.229(11) Uani 1 1 d . . .
H12A H 0.7994 0.8164 0.3024 0.343 Uiso 1 1 calc R U .
H12B H 0.8828 0.8907 0.3738 0.343 Uiso 1 1 calc R U .
H12C H 0.7285 0.8982 0.2572 0.343 Uiso 1 1 calc R U .
C13 C 0.6003(16) 0.9121(8) 0.3679(16) 0.211(8) Uani 1 1 d . U .
H13A H 0.5194 0.8833 0.3559 0.317 Uiso 1 1 calc R U .
H13B H 0.5701 0.9404 0.2988 0.317 Uiso 1 1 calc R U .
H13C H 0.6345 0.9475 0.4311 0.317 Uiso 1 1 calc R U .

loop_
_atom_site_aniso_label
_atom_site_aniso_U_11
_atom_site_aniso_U_22
_atom_site_aniso_U_33
_atom_site_aniso_U_23
_atom_site_aniso_U_13
_atom_site_aniso_U_12
Cu1 0.0190(3) 0.0154(3) 0.0088(3) -0.0016(2) -0.0023(3) 0.0044(3)
Cu2 0.0192(3) 0.0148(3) 0.0091(3) -0.0017(2) 0.0008(3) 0.0029(3)
O1 0.019(2) 0.0170(19) 0.0118(18) -0.0001(14) 0.0064(15) 0.0001(15)
O2 0.044(3) 0.021(2) 0.035(2) 0.0015(19) 0.002(2) 0.015(2)
O3 0.030(2) 0.024(2) 0.025(2) -0.0088(18) 0.0031(19) 0.0095(18)
O4 0.020(2) 0.033(2) 0.027(2) -0.0060(18) 0.0073(18) 0.0085(18)
O5 0.039(2) 0.025(2) 0.0114(19) -0.0022(16) -0.0044(18) 0.0185(19)
O6 0.035(2) 0.018(2) 0.0128(18) -0.0041(15) 0.0036(17) 0.0126(17)
O7 0.062(8) 0.121(12) 0.115(12) 0.024(9) 0.049(9) -0.013(8)
O8 0.068(11) 0.066(11) 0.060(11) 0.010(8) 0.043(8) -0.003(8)
O8' 0.070(11) 0.055(10) 0.061(11) 0.017(8) 0.036(8) -0.010(8)
O9 0.09(2) 0.025(11) 0.078(18) 0.026(12) 0.065(17) 0.013(13)
O9' 0.054(10) 0.038(9) 0.037(9) 0.014(7) 0.032(7) -0.001(7)
O10 0.082(9) 0.091(9) 0.071(8) -0.018(7) 0.040(7) 0.008(7)
O11 0.146(7) 0.098(5) 0.121(6) 0.029(4) 0.112(6) 0.015(5)
O12 0.054(9) 0.047(9) 0.047(9) -0.002(7) 0.037(7) 0.002(7)
O12' 0.062(9) 0.064(10) 0.055(9) 0.001(7) 0.044(7) 0.000(8)
N1 0.022(2) 0.024(2) 0.012(2) -0.0032(19) -0.001(2) 0.011(2)
N2 0.024(2) 0.017(2) 0.014(2) -0.0003(18) 0.003(2) 0.0073(19)
N3 0.018(2) 0.020(2) 0.012(2) -0.0027(18) 0.0025(19) 0.0014(19)
N4 0.020(2) 0.020(2) 0.012(2) -0.0012(18) -0.0010(19) 0.0076(19)
N5 0.095(6) 0.039(4) 0.104(7) 0.008(4) 0.015(5) 0.034(4)
C1 0.017(3) 0.019(3) 0.011(2) -0.001(2) 0.001(2) 0.006(2)
C2 0.017(3) 0.022(3) 0.009(2) -0.001(2) 0.000(2) 0.006(2)
C3 0.025(3) 0.022(3) 0.010(2) -0.003(2) 0.003(2) 0.007(2)
C4 0.020(3) 0.019(3) 0.017(3) -0.003(2) 0.006(2) 0.003(2)
C5 0.021(3) 0.022(3) 0.014(3) -0.002(2) 0.001(2) 0.008(2)
C6 0.019(3) 0.024(3) 0.009(2) -0.001(2) 0.001(2) 0.006(2)
C7 0.025(3) 0.016(3) 0.016(3) -0.005(2) 0.006(2) 0.006(2)
C8 0.024(3) 0.017(3) 0.019(3) 0.003(2) 0.008(2) 0.007(2)
C9 0.022(3) 0.024(3) 0.014(3) -0.003(2) 0.003(2) 0.002(2)
C10 0.078(7) 0.041(5) 0.093(7) -0.022(5) 0.021(6) 0.003(5)
C11 0.164(13) 0.137(12) 0.191(15) -0.012(10) 0.152(13) -0.010(10)
C12 0.25(2) 0.30(3) 0.166(17) 0.027(17) 0.134(18) -0.10(2)
C13 0.136(11) 0.102(10) 0.266(16) -0.008(10) 0.038(10) 0.072(9)

loop_
_atom_type_symbol
_atom_type_description
_atom_type_scat_dispersion_real
_atom_type_scat_dispersion_imag
_atom_type_scat_source
C C 0.0033 0.0016 'International Tables Vol C Tables 4.2.6.8 and 6.1.1.4'
H H 0.0000 0.0000 'International Tables Vol C Tables 4.2.6.8 and 6.1.1.4'
Cu Cu 0.3201 1.2651 'International Tables Vol C Tables 4.2.6.8 and 6.1.1.4'
N N 0.0061 0.0033 'International Tables Vol C Tables 4.2.6.8 and 6.1.1.4'
O O 0.0106 0.0060 'International Tables Vol C Tables 4.2.6.8 and 6.1.1.4'

loop_
_geom_angle_atom_site_label_1
_geom_angle_atom_site_label_2
_geom_angle_atom_site_label_3
_geom_angle
_geom_angle_site_symmetry_1
_geom_angle_site_symmetry_3
O1 Cu1 O2 178.25(18) . .
O1 Cu1 O5 93.45(15) . 1_656
O2 Cu1 O5 87.70(16) . 1_656
O1 Cu1 N2 88.48(16) . .
O2 Cu1 N2 90.09(17) . .
O5 Cu1 N2 166.25(19) 1_656 .
O1 Cu1 O4 86.54(15) . 4_676
O2 Cu1 O4 94.45(19) . 4_676
O5 Cu1 O4 104.75(17) 1_656 4_676
N2 Cu1 O4 88.95(17) . 4_676
O1 Cu1 Cu2 38.07(11) . .
O2 Cu1 Cu2 143.67(14) . .
O5 Cu1 Cu2 71.47(11) 1_656 .
N2 Cu1 Cu2 116.83(12) . .
O4 Cu1 Cu2 64.20(10) 4_676 .
O1 Cu1 Cu2 33.09(11) . 3_766
O2 Cu1 Cu2 146.24(13) . 3_766
O5 Cu1 Cu2 124.33(11) 1_656 3_766
N2 Cu1 Cu2 61.37(12) . 3_766
O4 Cu1 Cu2 69.14(10) 4_676 3_766
Cu2 Cu1 Cu2 55.81(2) . 3_766
O1 Cu1 H1 15.8(16) . .
O2 Cu1 H1 163.1(17) . .
O5 Cu1 H1 89.5(18) 1_656 .
N2 Cu1 H1 88.6(18) . .
O4 Cu1 H1 102.4(17) 4_676 .
Cu2 Cu1 H1 49.5(17) . .
Cu2 Cu1 H1 43.6(17) 3_766 .
O6 Cu2 O1 172.85(17) 1_656 3_766
O6 Cu2 O1 93.13(15) 1_656 .
O1 Cu2 O1 81.88(16) 3_766 .
O6 Cu2 N3 91.64(16) 1_656 3_766
O1 Cu2 N3 89.01(16) 3_766 3_766
O1 Cu2 N3 140.32(16) . 3_766
O6 Cu2 O3 89.93(17) 1_656 4_676
O1 Cu2 O3 96.68(16) 3_766 4_676
O1 Cu2 O3 112.16(15) . 4_676
N3 Cu2 O3 107.21(17) 3_766 4_676
O6 Cu2 Cu2 132.67(12) 1_656 3_766
O1 Cu2 Cu2 42.14(11) 3_766 3_766
O1 Cu2 Cu2 39.74(10) . 3_766
N3 Cu2 Cu2 120.69(12) 3_766 3_766
O3 Cu2 Cu2 109.32(10) 4_676 3_766
O6 Cu2 Cu1 79.50(11) 1_656 .
O1 Cu2 Cu1 99.03(11) 3_766 .
O1 Cu2 Cu1 35.78(10) . .
N3 Cu2 Cu1 169.22(13) 3_766 .
O3 Cu2 Cu1 79.13(11) 4_676 .
Cu2 Cu2 Cu1 63.36(3) 3_766 .
O6 Cu2 Cu1 143.64(11) 1_656 3_766
O1 Cu2 Cu1 32.90(11) 3_766 3_766
O1 Cu2 Cu1 94.64(10) . 3_766
N3 Cu2 Cu1 60.83(11) 3_766 3_766
O3 Cu2 Cu1 119.36(12) 4_676 3_766
Cu2 Cu2 Cu1 60.84(2) 3_766 3_766
Cu1 Cu2 Cu1 124.19(2) . 3_766
Cu1 O1 Cu2 114.01(17) . 3_766
Cu1 O1 Cu2 106.14(17) . .
Cu2 O1 Cu2 98.13(16) 3_766 .
Cu1 O1 H1 107(6) . .
Cu2 O1 H1 111(6) 3_766 .
Cu2 O1 H1 120(6) . .
C10 O2 Cu1 132.8(6) . .
C8 O3 Cu2 114.1(3) . 4_475
C8 O4 Cu1 116.2(4) . 4_475
C9 O5 Cu1 134.4(3) . 1_454
C9 O6 Cu2 124.1(3) . 1_454
O12' O7 O9 39.4(12) . .
O8' O8 O9 101(5) . .
O8' O8 O9' 69(4) . .
O9 O8 O9' 32.9(13) . .
O8 O8' O9' 88(5) . .
O8 O8' O9 58(4) . .
O9' O8' O9 31.4(11) . .
O9' O9 O12' 93(3) . .
O9' O9 O12 39.3(19) . .
O12' O9 O12 54.9(18) . .
O9' O9 O8 83(3) . .
O12' O9 O8 175(4) . .
O12 O9 O8 122(3) . .
O9' O9 O7 154(3) . .
O12' O9 O7 63(2) . .
O12 O9 O7 118(2) . .
O8 O9 O7 120(2) . .
O9' O9 O8' 63(3) . .
O12' O9 O8' 154(3) . .
O12 O9 O8' 102(3) . .
O8 O9 O8' 21.6(14) . .
O7 O9 O8' 137.8(19) . .
O12 O9' O9 99(3) . .
O12 O9' O12' 52.8(19) . .
O9 O9' O12' 48(2) . .
O12 O9' O8' 174(4) . .
O9 O9' O8' 86(3) . .
O12' O9' O8' 132(3) . .
O12 O9' O8 159(3) . .
O9 O9' O8 64(3) . .
O12' O9' O8 111(3) . .
O8' O9' O8 23.1(13) . .
O12 O9' O10 65(2) . 4_475
O9 O9' O10 160(3) . 4_475
O12' O9' O10 118(2) . 4_475
O8' O9' O10 109.3(18) . 4_475
O8 O9' O10 128.6(18) . 4_475
O12 O10 O9' 30.0(10) 4_676 4_676
O12' O11 O12 45.6(11) . .
O9' O12 O12' 90(3) . .
O9' O12 O9 42(2) . .
O12' O12 O9 49.4(16) . .
O9' O12 O11 151(3) . .
O12' O12 O11 62(2) . .
O9 O12 O11 111(2) . .
O9' O12 O10 85(3) . 4_475
O12' O12 O10 175(3) . 4_475
O9 O12 O10 125(3) . 4_475
O11 O12 O10 123.4(16) . 4_475
O9 O12' O12 76(3) . .
O9 O12' O11 148(3) . .
O12 O12' O11 73(2) . .
O9 O12' O9' 39.7(18) . .
O12 O12' O9' 37.2(14) . .
O11 O12' O9' 109(2) . .
O9 O12' O7 77(3) . .
O12 O12' O7 153(3) . .
O11 O12' O7 134(2) . .
O9' O12' O7 116(2) . .
N2 N1 C1 103.9(4) . .
N3 N2 N1 110.3(4) . .
N3 N2 Cu1 120.5(3) . .
N1 N2 Cu1 128.3(3) . .
N2 N3 N4 109.7(4) . .
N2 N3 Cu2 116.6(3) . 3_766
N4 N3 Cu2 133.7(3) . 3_766
N3 N4 C1 103.9(4) . .
C10 N5 C13 130.8(14) . .
C10 N5 C12 109.9(11) . .
C13 N5 C12 119.0(13) . .
N1 C1 N4 112.2(4) . .
N1 C1 C2 122.6(5) . .
N4 C1 C2 125.2(4) . .
C7 C2 C3 119.9(5) . .
C7 C2 C1 121.5(5) . .
C3 C2 C1 118.6(4) . .
C4 C3 C2 120.8(5) . .
C4 C3 H3B 119.6 . .
C2 C3 H3B 119.6 . .
C3 C4 C5 118.8(5) . .
C3 C4 C8 120.8(5) . .
C5 C4 C8 120.4(5) . .
C6 C5 C4 121.0(5) . .
C6 C5 H5A 119.5 . .
C4 C5 H5A 119.5 . .
C5 C6 C7 119.7(5) . .
C5 C6 C9 120.6(4) . .
C7 C6 C9 119.7(5) . .
C2 C7 C6 119.7(5) . .
C2 C7 H7A 120.2 . .
C6 C7 H7A 120.2 . .
O4 C8 O3 125.7(5) . .
O4 C8 C4 116.8(5) . .
O3 C8 C4 117.4(5) . .
O6 C9 O5 127.5(5) . .
O6 C9 C6 116.7(4) . .
O5 C9 C6 115.9(5) . .
O2 C10 N5 128.0(12) . .
O2 C10 C11 117.9(10) . .
N5 C10 C11 114.1(10) . .
C10 C11 H11B 109.5 . .
C10 C11 H11C 109.5 . .
H11B C11 H11C 109.5 . .
C10 C11 H11D 109.5 . .
H11B C11 H11D 109.5 . .
H11C C11 H11D 109.5 . .
N5 C12 H12A 109.5 . .
N5 C12 H12B 109.5 . .
H12A C12 H12B 109.5 . .
N5 C12 H12C 109.5 . .
H12A C12 H12C 109.5 . .
H12B C12 H12C 109.5 . .
N5 C13 H13A 109.5 . .
N5 C13 H13B 109.5 . .
H13A C13 H13B 109.5 . .
N5 C13 H13C 109.5 . .
H13A C13 H13C 109.5 . .
H13B C13 H13C 109.5 . .

loop_
_geom_bond_atom_site_label_1
_geom_bond_atom_site_label_2
_geom_bond_distance
_geom_bond_site_symmetry_2
Cu1 O1 1.935(4) .
Cu1 O2 1.943(4) .
Cu1 O5 1.944(4) 1_656
Cu1 N2 1.980(4) .
Cu1 O4 2.236(4) 4_676
Cu1 Cu2 3.1794(9) .
Cu1 Cu2 3.2543(10) 3_766
Cu1 H1 2.21(7) .
Cu2 O6 1.921(3) 1_656
Cu2 O1 1.945(4) 3_766
Cu2 O1 2.041(4) .
Cu2 N3 2.048(4) 3_766
Cu2 O3 2.111(4) 4_676
Cu2 Cu2 3.0117(13) 3_766
Cu2 Cu1 3.2543(10) 3_766
O1 Cu2 1.945(4) 3_766
O1 H1 0.63(6) .
O2 C10 1.177(10) .
O3 C8 1.252(6) .
O3 Cu2 2.111(4) 4_475
O4 C8 1.246(6) .
O4 Cu1 2.236(4) 4_475
O5 C9 1.260(6) .
O5 Cu1 1.944(4) 1_454
O6 C9 1.242(6) .
O6 Cu2 1.920(3) 1_454
O7 O12' 1.39(2) .
O7 O9 1.52(3) .
O8 O8' 0.61(3) .
O8 O9 1.41(3) .
O8 O9' 1.57(4) .
O8' O9' 1.46(3) .
O8' O9 1.64(4) .
O9 O9' 0.86(3) .
O9 O12' 0.99(3) .
O9 O12 1.26(3) .
O9' O12 0.81(2) .
O9' O12' 1.34(3) .
O9' O10 1.61(3) 4_475
O10 O12 1.47(2) 4_676
O10 O9' 1.61(3) 4_676
O11 O12' 1.31(3) .
O11 O12 1.42(3) .
O12 O12' 1.07(2) .
O12 O10 1.47(2) 4_475
N1 N2 1.327(6) .
N1 C1 1.335(6) .
N2 N3 1.315(6) .
N3 N4 1.329(5) .
N3 Cu2 2.048(4) 3_766
N4 C1 1.344(6) .
N5 C10 1.304(12) .
N5 C13 1.438(14) .
N5 C12 1.605(18) .
C1 C2 1.468(7) .
C2 C7 1.387(7) .
C2 C3 1.389(7) .
C3 C4 1.387(7) .
C3 H3B 0.9300 .
C4 C5 1.390(7) .
C4 C8 1.500(7) .
C5 C6 1.383(7) .
C5 H5A 0.9300 .
C6 C7 1.394(7) .
C6 C9 1.509(7) .
C7 H7A 0.9300 .
C10 C11 1.553(15) .
C11 H11B 0.9600 .
C11 H11C 0.9600 .
C11 H11D 0.9600 .
C12 H12A 0.9600 .
C12 H12B 0.9600 .
C12 H12C 0.9600 .
C13 H13A 0.9600 .
C13 H13B 0.9600 .
C13 H13C 0.9600 .

loop_
_geom_torsion_atom_site_label_1
_geom_torsion_atom_site_label_2
_geom_torsion_atom_site_label_3
_geom_torsion_atom_site_label_4
_geom_torsion
_geom_torsion_site_symmetry_1
_geom_torsion_site_symmetry_4
O9 O8 O8' O9' 10(3) . .
O9' O8 O8' O9 -10(3) . .
O8' O8 O9 O9' -17(6) . .
O8' O8 O9 O12 -26(6) . .
O9' O8 O9 O12 -8(2) . .
O8' O8 O9 O7 151(5) . .
O9' O8 O9 O7 168(4) . .
O9' O8 O9 O8' 17(6) . .
O12' O7 O9 O9' -24(7) . .
O12' O7 O9 O12 1.0(19) . .
O12' O7 O9 O8 -175(3) . .
O12' O7 O9 O8' -160(4) . .
O8 O8' O9 O9' 161(6) . .
O8 O8' O9 O12' -175(7) . .
O9' O8' O9 O12' 24(5) . .
O8 O8' O9 O12 158(5) . .
O9' O8' O9 O12 -3(2) . .
O9' O8' O9 O8 -161(6) . .
O8 O8' O9 O7 -39(6) . .
O9' O8' O9 O7 160(5) . .
O12' O9 O9' O12 15(4) . .
O8 O9 O9' O12 -169(3) . .
O7 O9 O9' O12 36(9) . .
O8' O9 O9' O12 -176(4) . .
O12 O9 O9' O12' -15(4) . .
O8 O9 O9' O12' 177(3) . .
O7 O9 O9' O12' 21(6) . .
O8' O9 O9' O12' 170(2) . .
O12' O9 O9' O8' -170(2) . .
O12 O9 O9' O8' 176(4) . .
O8 O9 O9' O8' 7(2) . .
O7 O9 O9' O8' -148(7) . .
O12' O9 O9' O8 -177(3) . .
O12 O9 O9' O8 169(3) . .
O7 O9 O9' O8 -155(8) . .
O8' O9 O9' O8 -7(2) . .
O12' O9 O9' O10 51(10) . 4_475
O12 O9 O9' O10 37(8) . 4_475
O8 O9 O9' O10 -132(9) . 4_475
O7 O9 O9' O10 73(13) . 4_475
O8' O9 O9' O10 -139(10) . 4_475
O8 O8' O9' O9 -16(5) . .
O8 O8' O9' O12' -27(6) . .
O9 O8' O9' O12' -10(2) . .
O9 O8' O9' O8 16(5) . .
O8 O8' O9' O10 150(5) . 4_475
O9 O8' O9' O10 166(4) . 4_475
O8' O8 O9' O12 -165(10) . .
O9 O8 O9' O12 33(8) . .
O8' O8 O9' O9 162(6) . .
O8' O8 O9' O12' 159(5) . .
O9 O8 O9' O12' -3(2) . .
O9 O8 O9' O8' -162(6) . .
O8' O8 O9' O10 -38(6) . 4_475
O9 O8 O9' O10 161(4) . 4_475
O9 O9' O12 O12' -14(4) . .
O8 O9' O12 O12' -44(10) . .
O10 O9' O12 O12' 180(2) 4_475 .
O12' O9' O12 O9 14(4) . .
O8 O9' O12 O9 -30(8) . .
O10 O9' O12 O9 -167(3) 4_475 .
O9 O9' O12 O11 -30(7) . .
O12' O9' O12 O11 -17(5) . .
O8 O9' O12 O11 -60(13) . .
O10 O9' O12 O11 163(6) 4_475 .
O9 O9' O12 O10 167(3) . 4_475
O12' O9' O12 O10 -180(2) . 4_475
O8 O9' O12 O10 137(9) . 4_475
O12' O9 O12 O9' -162(5) . .
O8 O9 O12 O9' 13(4) . .
O7 O9 O12 O9' -163(4) . .
O8' O9 O12 O9' 4(3) . .
O9' O9 O12 O12' 162(5) . .
O8 O9 O12 O12' 175(3) . .
O7 O9 O12 O12' -1(2) . .
O8' O9 O12 O12' 166(3) . .
O9' O9 O12 O11 165(4) . .
O12' O9 O12 O11 3(2) . .
O8 O9 O12 O11 178(2) . .
O7 O9 O12 O11 2(3) . .
O8' O9 O12 O11 168.5(16) . .
O9' O9 O12 O10 -16(4) . 4_475
O12' O9 O12 O10 -178(3) . 4_475
O8 O9 O12 O10 -3(4) . 4_475
O7 O9 O12 O10 -179.3(17) . 4_475
O8' O9 O12 O10 -12(3) . 4_475
O12' O11 O12 O9' 19(5) . .
O12' O11 O12 O9 -2.3(19) . .
O12' O11 O12 O10 179(3) . 4_475
O9' O9 O12' O12 -11(3) . .
O7 O9 O12' O12 179(2) . .
O8' O9 O12' O12 -32(6) . .
O9' O9 O12' O11 -16(6) . .
O12 O9 O12' O11 -5(4) . .
O7 O9 O12' O11 174(5) . .
O8' O9 O12' O11 -37(9) . .
O12 O9 O12' O9' 11(3) . .
O7 O9 O12' O9' -170(3) . .
O8' O9 O12' O9' -21(5) . .
O9' O9 O12' O7 170(3) . .
O12 O9 O12' O7 -179(2) . .
O8' O9 O12' O7 149(6) . .
O9' O12 O12' O9 12(3) . .
O11 O12 O12' O9 -177(2) . .
O9' O12 O12' O11 -171(3) . .
O9 O12 O12' O11 177(2) . .
O9 O12 O12' O9' -12(3) . .
O11 O12 O12' O9' 171(3) . .
O9' O12 O12' O7 14(6) . .
O9 O12 O12' O7 2(4) . .
O11 O12 O12' O7 -175(5) . .
O12 O11 O12' O9 5(4) . .
O12 O11 O12' O9' -5.9(17) . .
O12 O11 O12' O7 177(3) . .
O12 O9' O12' O9 -162(5) . .
O8' O9' O12' O9 14(3) . .
O8 O9' O12' O9 3(3) . .
O10 O9' O12' O9 -162(4) 4_475 .
O9 O9' O12' O12 162(5) . .
O8' O9' O12' O12 176(5) . .
O8 O9' O12' O12 165(4) . .
O10 O9' O12' O12 0(2) 4_475 .
O12 O9' O12' O11 9(3) . .
O9 O9' O12' O11 171(3) . .
O8' O9' O12' O11 -175(2) . .
O8 O9' O12' O11 174.2(18) . .
O10 O9' O12' O11 9(3) 4_475 .
O12 O9' O12' O7 -173(3) . .
O9 O9' O12' O7 -11(3) . .
O8' O9' O12' O7 3(4) . .
O8 O9' O12' O7 -8(3) . .
O10 O9' O12' O7 -173.2(17) 4_475 .
O9 O7 O12' O12 -2(4) . .
O9 O7 O12' O11 -176(4) . .
O9 O7 O12' O9' 7(2) . .
C1 N1 N2 N3 0.4(6) . .
C1 N1 N2 Cu1 169.4(4) . .
N1 N2 N3 N4 0.2(6) . .
Cu1 N2 N3 N4 -169.9(3) . .
N1 N2 N3 Cu2 -179.5(3) . 3_766
Cu1 N2 N3 Cu2 10.4(5) . 3_766
N2 N3 N4 C1 -0.6(6) . .
Cu2 N3 N4 C1 179.0(4) 3_766 .
N2 N1 C1 N4 -0.8(6) . .
N2 N1 C1 C2 178.8(5) . .
N3 N4 C1 N1 0.9(6) . .
N3 N4 C1 C2 -178.7(5) . .
N1 C1 C2 C7 175.9(5) . .
N4 C1 C2 C7 -4.6(9) . .
N1 C1 C2 C3 -5.6(9) . .
N4 C1 C2 C3 174.0(5) . .
C7 C2 C3 C4 3.3(9) . .
C1 C2 C3 C4 -175.3(5) . .
C2 C3 C4 C5 -3.3(9) . .
C2 C3 C4 C8 173.6(5) . .
C3 C4 C5 C6 0.3(9) . .
C8 C4 C5 C6 -176.6(5) . .
C4 C5 C6 C7 2.7(9) . .
C4 C5 C6 C9 -176.0(5) . .
C3 C2 C7 C6 -0.2(9) . .
C1 C2 C7 C6 178.4(5) . .
C5 C6 C7 C2 -2.8(9) . .
C9 C6 C7 C2 175.9(5) . .
Cu1 O4 C8 O3 -63.6(7) 4_475 .
Cu1 O4 C8 C4 113.7(4) 4_475 .
Cu2 O3 C8 O4 4.7(8) 4_475 .
Cu2 O3 C8 C4 -172.6(4) 4_475 .
C3 C4 C8 O4 -155.7(5) . .
C5 C4 C8 O4 21.1(8) . .
C3 C4 C8 O3 21.8(8) . .
C5 C4 C8 O3 -161.3(5) . .
Cu2 O6 C9 O5 14.4(9) 1_454 .
Cu2 O6 C9 C6 -164.9(4) 1_454 .
Cu1 O5 C9 O6 5.5(10) 1_454 .
Cu1 O5 C9 C6 -175.1(4) 1_454 .
C5 C6 C9 O6 -173.3(5) . .
C7 C6 C9 O6 8.0(8) . .
C5 C6 C9 O5 7.3(8) . .
C7 C6 C9 O5 -171.4(5) . .
Cu1 O2 C10 N5 -142.1(8) . .
Cu1 O2 C10 C11 39.6(13) . .
C13 N5 C10 O2 -178.0(12) . .
C12 N5 C10 O2 8.5(15) . .
C13 N5 C10 C11 0.3(17) . .
C12 N5 C10 C11 -173.2(11) . .
